data_7133164
loop_
_publ_author_name
'Shi, Lin'
'Liu, Lidong'
'Lei, Xingyu'
'Wang, Yihan'
'Fang, Yeguang'
'Jiao, Peng'

_publ_section_title
;
 Dearomative pyrrole (3+2) reaction with geminal bromonitroalkane:
 synthesis of 2,3-dihydropyrroles.
;
_journal_issue 54
_journal_name_full 'Chemical communications (Cambridge, England)'
_journal_page_first 6953
_journal_page_last 6956
_journal_paper_doi 10.1039/d4cc01437e
_journal_volume 60
_journal_year 2024
_chemical_formula_sum 'C22 H29 N3 O5'
_chemical_formula_weight 415.48
_space_group_crystal_system triclinic
_space_group_IT_number 2
_space_group_name_Hall '-P 1'
_space_group_name_H-M_alt 'P -1'
_atom_sites_solution_hydrogens geom
_audit_creation_method SHELXL-2018/3
_audit_update_record
;
2023-11-09 deposited with the CCDC.	2024-06-05 downloaded from the CCDC.
;
_cell_angle_alpha 86.861(6)
_cell_angle_beta 70.637(7)
_cell_angle_gamma 79.609(5)
_cell_formula_units_Z 2
_cell_length_a 9.6012(7)
_cell_length_b 10.4718(6)
_cell_length_c 11.4984(9)
_cell_measurement_reflns_used 3577
_cell_measurement_temperature 100(2)
_cell_measurement_theta_max 28.2490
_cell_measurement_theta_min 4.3560
_cell_volume 1072.78(14)
_computing_structure_refinement 'SHELXL-2018/3 (Sheldrick, 2018)'
_computing_structure_solution 'SHELXT 2014/5 (Sheldrick, 2014)'
_diffrn_ambient_temperature 100(2)
_diffrn_detector_area_resol_mean 5.3127
_diffrn_measured_fraction_theta_full 0.969
_diffrn_measured_fraction_theta_max 0.797
_diffrn_measurement_device_type 'SuperNova, Dual, Cu at home/near, AtlasS2'
_diffrn_radiation_type MoK\a
_diffrn_radiation_wavelength 0.71073
_diffrn_reflns_av_R_equivalents 0.0487
_diffrn_reflns_av_unetI/netI 0.0692
_diffrn_reflns_Laue_measured_fraction_full 0.969
_diffrn_reflns_Laue_measured_fraction_max 0.797
_diffrn_reflns_limit_h_max 13
_diffrn_reflns_limit_h_min -13
_diffrn_reflns_limit_k_max 14
_diffrn_reflns_limit_k_min -13
_diffrn_reflns_limit_l_max 15
_diffrn_reflns_limit_l_min -14
_diffrn_reflns_number 9167
_diffrn_reflns_point_group_measured_fraction_full 0.969
_diffrn_reflns_point_group_measured_fraction_max 0.797
_diffrn_reflns_theta_full 25.242
_diffrn_reflns_theta_max 29.797
_diffrn_reflns_theta_min 3.702
_diffrn_source 'micro-focus sealed X-ray tube'
_exptl_absorpt_coefficient_mu 0.092
_exptl_absorpt_correction_T_max 1.00000
_exptl_absorpt_correction_T_min 0.80932
_exptl_absorpt_process_details
;
CrysAlisPro 1.171.40.84a (Rigaku Oxford Diffraction, 2020)
Empirical absorption correction using spherical harmonics,
implemented in SCALE3 ABSPACK scaling algorithm.
;
_exptl_crystal_colour 'clear light colourless'
_exptl_crystal_density_diffrn 1.286
_exptl_crystal_description block
_exptl_crystal_F_000 444
_exptl_crystal_size_max 0.300
_exptl_crystal_size_mid 0.200
_exptl_crystal_size_min 0.200
_refine_diff_density_max 0.377
_refine_diff_density_min -0.366
_refine_diff_density_rms 0.056
_refine_ls_extinction_method none
_refine_ls_goodness_of_fit_ref 1.041
_refine_ls_hydrogen_treatment constr
_refine_ls_matrix_type full
_refine_ls_number_parameters 276
_refine_ls_number_reflns 4892
_refine_ls_number_restraints 0
_refine_ls_restrained_S_all 1.041
_refine_ls_R_factor_all 0.0831
_refine_ls_R_factor_gt 0.0622
_refine_ls_shift/su_max 0.000
_refine_ls_shift/su_mean 0.000
_refine_ls_structure_factor_coef Fsqd
_refine_ls_weighting_details 'w=1/[\s^2^(Fo^2^)+(0.0698P)^2^+0.3252P] where P=(Fo^2^+2Fc^2^)/3'
_refine_ls_weighting_scheme calc
_refine_ls_wR_factor_gt 0.1522
_refine_ls_wR_factor_ref 0.1740
_reflns_Friedel_coverage 0.000
_reflns_number_gt 3541
_reflns_number_total 4892
_reflns_threshold_expression 'I > 2\s(I)'
_cod_data_source_file d4cc01437e2.cif
_cod_data_source_block 20231019a
_cod_depositor_comments 'Adding full bibliography for 7133162--7133165.cif.'
_cod_database_code 7133164
_shelx_shelxl_version_number 2018/3
_shelx_space_group_comment
;
The symmetry employed for this shelxl refinement is uniquely defined
by the following loop, which should always be used as a source of
symmetry information in preference to the above space-group names.
They are only intended as comments.
;
_oxdiff_exptl_absorpt_empirical_full_min 0.717
_oxdiff_exptl_absorpt_empirical_full_max 1.295
_oxdiff_exptl_absorpt_empirical_details
;
Empirical correction (ABSPACK) includes:
- Absorption correction using spherical harmonics
- Frame scaling
;

loop_
_space_group_symop_operation_xyz
'x, y, z'
'-x, -y, -z'

loop_
_atom_site_label
_atom_site_type_symbol
_atom_site_fract_x
_atom_site_fract_y
_atom_site_fract_z
_atom_site_U_iso_or_equiv
_atom_site_adp_type
_atom_site_occupancy
_atom_site_site_symmetry_order
_atom_site_calc_flag
_atom_site_refinement_flags_posn
_atom_site_refinement_flags_adp
_atom_site_refinement_flags_occupancy
_atom_site_disorder_assembly
_atom_site_disorder_group
O18 O 0.68240(15) 0.76030(12) 0.43611(12) 0.0317(3) Uani 1 1 d . . . . .
O23 O 0.87859(16) 0.59148(13) 0.39696(14) 0.0368(4) Uani 1 1 d . . . . .
O25 O 0.19122(16) 0.65364(14) 0.88861(16) 0.0419(4) Uani 1 1 d . . . . .
O13 O 0.64630(18) 0.37085(13) 0.79825(14) 0.0401(4) Uani 1 1 d . . . . .
O28 O 0.24906(19) 0.84447(16) 0.91524(18) 0.0516(5) Uani 1 1 d . . . . .
N1 N 0.69904(18) 0.61804(14) 0.58394(15) 0.0275(4) Uani 1 1 d . . . . .
N9 N 0.5165(2) 0.72045(18) 0.94784(17) 0.0382(4) Uani 1 1 d . . . . .
H9 H 0.514629 0.711970 1.024897 0.046 Uiso 1 1 calc R U . . .
N14 N 0.6800(2) 0.30420(17) 0.68450(19) 0.0437(5) Uani 1 1 d . . . . .
C2 C 0.5835(2) 0.69901(18) 0.68271(18) 0.0272(4) Uani 1 1 d . . . . .
H2 H 0.502794 0.746972 0.651907 0.033 Uiso 1 1 calc R U . . .
C17 C 0.7633(2) 0.65345(17) 0.46579(18) 0.0271(4) Uani 1 1 d . . . . .
C11 C 0.5241(2) 0.59475(18) 0.77514(18) 0.0282(4) Uani 1 1 d . . . . .
H11 H 0.461667 0.548452 0.743142 0.034 Uiso 1 1 calc R U . . .
C3 C 0.6454(2) 0.79275(18) 0.74173(19) 0.0288(4) Uani 1 1 d . . . . .
C10 C 0.4315(2) 0.6482(2) 0.90318(19) 0.0325(5) Uani 1 1 d . . . . .
H10 H 0.409599 0.572767 0.959437 0.039 Uiso 1 1 calc R U . . .
C8 C 0.6026(2) 0.80440(19) 0.8694(2) 0.0322(5) Uani 1 1 d . . . . .
C12 C 0.6691(2) 0.50241(18) 0.77041(19) 0.0301(4) Uani 1 1 d . . . . .
H12 H 0.718543 0.533651 0.824850 0.036 Uiso 1 1 calc R U . . .
C16 C 0.7668(2) 0.50130(18) 0.63536(19) 0.0301(4) Uani 1 1 d . . . . .
H16 H 0.874128 0.502071 0.625589 0.036 Uiso 1 1 calc R U . . .
C24 C 0.2817(2) 0.7287(2) 0.90347(19) 0.0331(5) Uani 1 1 d . . . . .
C15 C 0.7446(2) 0.37375(19) 0.5952(2) 0.0361(5) Uani 1 1 d . . . . .
C19 C 0.7290(2) 0.81078(19) 0.30808(19) 0.0325(5) Uani 1 1 d . . . . .
C4 C 0.7456(3) 0.87034(19) 0.6685(2) 0.0368(5) Uani 1 1 d . . . . .
H4 H 0.777632 0.862099 0.581278 0.044 Uiso 1 1 calc R U . . .
C7 C 0.6555(2) 0.8957(2) 0.9208(2) 0.0398(5) Uani 1 1 d . . . . .
H7 H 0.624209 0.905310 1.007806 0.048 Uiso 1 1 calc R U . . .
C6 C 0.7520(3) 0.9716(2) 0.8468(2) 0.0451(6) Uani 1 1 d . . . . .
H6 H 0.786832 1.033530 0.882841 0.054 Uiso 1 1 calc R U . . .
C20 C 0.6075(3) 0.9287(2) 0.3169(2) 0.0478(6) Uani 1 1 d . . . . .
H20A H 0.509846 0.900906 0.339645 0.072 Uiso 1 1 calc R U . . .
H20B H 0.627744 0.972557 0.236983 0.072 Uiso 1 1 calc R U . . .
H20C H 0.606726 0.988672 0.379714 0.072 Uiso 1 1 calc R U . . .
C26 C 0.0436(2) 0.7196(2) 0.8902(2) 0.0449(6) Uani 1 1 d . . . . .
H26A H 0.053225 0.786296 0.824908 0.054 Uiso 1 1 calc R U . . .
H26B H -0.011652 0.762874 0.970834 0.054 Uiso 1 1 calc R U . . .
C5 C 0.7986(3) 0.9584(2) 0.7207(2) 0.0455(6) Uani 1 1 d . . . . .
H5 H 0.866988 1.009840 0.669715 0.055 Uiso 1 1 calc R U . . .
C22 C 0.7236(3) 0.7116(2) 0.2203(2) 0.0464(6) Uani 1 1 d . . . . .
H22A H 0.800788 0.635376 0.217347 0.070 Uiso 1 1 calc R U . . .
H22B H 0.741805 0.749302 0.137791 0.070 Uiso 1 1 calc R U . . .
H22C H 0.624696 0.685605 0.248651 0.070 Uiso 1 1 calc R U . . .
C21 C 0.8815(3) 0.8502(3) 0.2756(3) 0.0521(7) Uani 1 1 d . . . . .
H21A H 0.881266 0.908168 0.339814 0.078 Uiso 1 1 calc R U . . .
H21B H 0.904126 0.895368 0.196345 0.078 Uiso 1 1 calc R U . . .
H21C H 0.957872 0.772616 0.269719 0.078 Uiso 1 1 calc R U . . .
C29 C 0.7947(3) 0.3247(2) 0.4648(2) 0.0526(7) Uani 1 1 d . . . . .
H29A H 0.748343 0.388888 0.416154 0.063 Uiso 1 1 calc R U . . .
H29B H 0.904694 0.319508 0.429316 0.063 Uiso 1 1 calc R U . . .
C27 C -0.0383(3) 0.6205(3) 0.8685(3) 0.0531(7) Uani 1 1 d . . . . .
H27A H 0.022117 0.572046 0.792743 0.080 Uiso 1 1 calc R U . . .
H27B H -0.134051 0.663574 0.860302 0.080 Uiso 1 1 calc R U . . .
H27C H -0.057113 0.560470 0.938291 0.080 Uiso 1 1 calc R U . . .
C30 C 0.7575(4) 0.1945(3) 0.4503(3) 0.0675(9) Uani 1 1 d . . . . .
H30A H 0.784032 0.174967 0.362426 0.101 Uiso 1 1 calc R U . . .
H30B H 0.649928 0.195953 0.490919 0.101 Uiso 1 1 calc R U . . .
H30C H 0.814218 0.127670 0.487986 0.101 Uiso 1 1 calc R U . . .

loop_
_atom_site_aniso_label
_atom_site_aniso_U_11
_atom_site_aniso_U_22
_atom_site_aniso_U_33
_atom_site_aniso_U_23
_atom_site_aniso_U_13
_atom_site_aniso_U_12
O18 0.0326(8) 0.0298(7) 0.0266(8) 0.0040(5) -0.0061(6) 0.0021(6)
O23 0.0283(8) 0.0379(8) 0.0357(9) 0.0024(6) -0.0039(7) 0.0025(6)
O25 0.0255(8) 0.0418(8) 0.0579(11) -0.0027(7) -0.0153(7) -0.0004(6)
O13 0.0468(9) 0.0314(7) 0.0372(9) 0.0096(6) -0.0086(7) -0.0068(7)
O28 0.0414(10) 0.0413(9) 0.0721(13) -0.0066(8) -0.0212(9) -0.0003(7)
N1 0.0264(8) 0.0254(8) 0.0272(9) 0.0024(6) -0.0072(7) 0.0008(6)
N9 0.0330(10) 0.0575(12) 0.0271(10) 0.0023(8) -0.0136(8) -0.0091(9)
N14 0.0479(12) 0.0331(9) 0.0430(12) 0.0025(8) -0.0077(9) -0.0033(8)
C2 0.0238(9) 0.0305(9) 0.0257(10) 0.0010(7) -0.0085(8) -0.0003(7)
C17 0.0241(9) 0.0249(9) 0.0312(11) 0.0004(7) -0.0081(8) -0.0032(7)
C11 0.0229(9) 0.0327(10) 0.0301(11) 0.0038(8) -0.0102(8) -0.0058(8)
C3 0.0257(9) 0.0269(9) 0.0338(11) 0.0000(8) -0.0127(8) 0.0007(7)
C10 0.0276(10) 0.0420(11) 0.0269(11) 0.0054(8) -0.0090(9) -0.0049(9)
C8 0.0268(10) 0.0353(10) 0.0340(12) -0.0009(8) -0.0137(9) 0.0034(8)
C12 0.0271(10) 0.0284(9) 0.0350(11) 0.0064(8) -0.0120(9) -0.0038(8)
C16 0.0259(9) 0.0285(10) 0.0347(12) 0.0065(8) -0.0108(9) -0.0017(8)
C24 0.0277(10) 0.0412(12) 0.0270(11) 0.0036(8) -0.0061(9) -0.0035(9)
C15 0.0357(11) 0.0274(10) 0.0397(13) 0.0031(8) -0.0076(10) -0.0014(9)
C19 0.0348(11) 0.0335(10) 0.0262(11) 0.0070(8) -0.0078(9) -0.0044(9)
C4 0.0420(12) 0.0313(10) 0.0397(13) 0.0029(9) -0.0165(10) -0.0078(9)
C7 0.0350(11) 0.0430(12) 0.0429(14) -0.0109(10) -0.0203(10) 0.0072(9)
C6 0.0463(14) 0.0337(11) 0.0633(17) -0.0110(11) -0.0290(13) -0.0026(10)
C20 0.0575(15) 0.0384(12) 0.0391(14) 0.0111(10) -0.0120(12) 0.0024(11)
C26 0.0261(11) 0.0502(13) 0.0553(16) -0.0069(11) -0.0142(11) 0.0051(10)
C5 0.0517(15) 0.0340(11) 0.0570(17) 0.0036(10) -0.0230(13) -0.0143(11)
C22 0.0575(15) 0.0463(13) 0.0364(14) 0.0004(10) -0.0193(12) -0.0039(11)
C21 0.0460(14) 0.0539(14) 0.0549(17) 0.0160(12) -0.0107(12) -0.0208(12)
C29 0.0673(18) 0.0354(12) 0.0441(15) -0.0040(10) -0.0038(13) -0.0080(12)
C27 0.0314(12) 0.0613(16) 0.0697(19) -0.0160(13) -0.0241(13) 0.0034(11)
C30 0.098(2) 0.0524(16) 0.0485(17) -0.0016(13) -0.0134(16) -0.0237(16)

loop_
_atom_type_symbol
_atom_type_description
_atom_type_scat_dispersion_real
_atom_type_scat_dispersion_imag
_atom_type_scat_source
C C 0.0033 0.0016 'International Tables Vol C Tables 4.2.6.8 and 6.1.1.4'
H H 0.0000 0.0000 'International Tables Vol C Tables 4.2.6.8 and 6.1.1.4'
N N 0.0061 0.0033 'International Tables Vol C Tables 4.2.6.8 and 6.1.1.4'
O O 0.0106 0.0060 'International Tables Vol C Tables 4.2.6.8 and 6.1.1.4'

loop_
_geom_angle_atom_site_label_1
_geom_angle_atom_site_label_2
_geom_angle_atom_site_label_3
_geom_angle
_geom_angle_site_symmetry_1
_geom_angle_site_symmetry_3
_geom_angle_publ_flag
C17 O18 C19 119.86(15) . . ?
C24 O25 C26 115.97(16) . . ?
N14 O13 C12 108.03(14) . . ?
C17 N1 C16 120.74(16) . . ?
C17 N1 C2 126.99(15) . . ?
C16 N1 C2 110.68(15) . . ?
C8 N9 C10 120.15(17) . . ?
C8 N9 H9 119.9 . . ?
C10 N9 H9 119.9 . . ?
C15 N14 O13 109.45(18) . . ?
N1 C2 C3 113.72(15) . . ?
N1 C2 C11 100.76(15) . . ?
C3 C2 C11 110.29(16) . . ?
N1 C2 H2 110.6 . . ?
C3 C2 H2 110.6 . . ?
C11 C2 H2 110.6 . . ?
O23 C17 O18 125.96(18) . . ?
O23 C17 N1 122.61(17) . . ?
O18 C17 N1 111.41(16) . . ?
C10 C11 C2 113.58(16) . . ?
C10 C11 C12 113.99(16) . . ?
C2 C11 C12 101.74(15) . . ?
C10 C11 H11 109.1 . . ?
C2 C11 H11 109.1 . . ?
C12 C11 H11 109.1 . . ?
C8 C3 C4 118.42(18) . . ?
C8 C3 C2 120.93(17) . . ?
C4 C3 C2 120.65(18) . . ?
N9 C10 C11 109.83(16) . . ?
N9 C10 C24 112.20(17) . . ?
C11 C10 C24 111.17(16) . . ?
N9 C10 H10 107.8 . . ?
C11 C10 H10 107.8 . . ?
C24 C10 H10 107.8 . . ?
C3 C8 N9 121.39(18) . . ?
C3 C8 C7 119.6(2) . . ?
N9 C8 C7 118.8(2) . . ?
O13 C12 C16 105.63(16) . . ?
O13 C12 C11 112.49(15) . . ?
C16 C12 C11 104.49(15) . . ?
O13 C12 H12 111.3 . . ?
C16 C12 H12 111.3 . . ?
C11 C12 H12 111.3 . . ?
N1 C16 C15 115.60(17) . . ?
N1 C16 C12 104.19(15) . . ?
C15 C16 C12 99.66(15) . . ?
N1 C16 H16 112.1 . . ?
C15 C16 H16 112.1 . . ?
C12 C16 H16 112.1 . . ?
O28 C24 O25 123.93(19) . . ?
O28 C24 C10 125.02(19) . . ?
O25 C24 C10 111.05(17) . . ?
N14 C15 C29 120.2(2) . . ?
N14 C15 C16 113.7(2) . . ?
C29 C15 C16 126.02(18) . . ?
O18 C19 C22 109.70(16) . . ?
O18 C19 C21 110.32(17) . . ?
C22 C19 C21 113.0(2) . . ?
O18 C19 C20 101.69(16) . . ?
C22 C19 C20 110.52(18) . . ?
C21 C19 C20 111.02(18) . . ?
C5 C4 C3 121.2(2) . . ?
C5 C4 H4 119.4 . . ?
C3 C4 H4 119.4 . . ?
C6 C7 C8 120.7(2) . . ?
C6 C7 H7 119.6 . . ?
C8 C7 H7 119.6 . . ?
C7 C6 C5 120.2(2) . . ?
C7 C6 H6 119.9 . . ?
C5 C6 H6 119.9 . . ?
C19 C20 H20A 109.5 . . ?
C19 C20 H20B 109.5 . . ?
H20A C20 H20B 109.5 . . ?
C19 C20 H20C 109.5 . . ?
H20A C20 H20C 109.5 . . ?
H20B C20 H20C 109.5 . . ?
O25 C26 C27 107.86(18) . . ?
O25 C26 H26A 110.1 . . ?
C27 C26 H26A 110.1 . . ?
O25 C26 H26B 110.1 . . ?
C27 C26 H26B 110.1 . . ?
H26A C26 H26B 108.4 . . ?
C6 C5 C4 119.8(2) . . ?
C6 C5 H5 120.1 . . ?
C4 C5 H5 120.1 . . ?
C19 C22 H22A 109.5 . . ?
C19 C22 H22B 109.5 . . ?
H22A C22 H22B 109.5 . . ?
C19 C22 H22C 109.5 . . ?
H22A C22 H22C 109.5 . . ?
H22B C22 H22C 109.5 . . ?
C19 C21 H21A 109.5 . . ?
C19 C21 H21B 109.5 . . ?
H21A C21 H21B 109.5 . . ?
C19 C21 H21C 109.5 . . ?
H21A C21 H21C 109.5 . . ?
H21B C21 H21C 109.5 . . ?
C30 C29 C15 115.2(2) . . ?
C30 C29 H29A 108.5 . . ?
C15 C29 H29A 108.5 . . ?
C30 C29 H29B 108.5 . . ?
C15 C29 H29B 108.5 . . ?
H29A C29 H29B 107.5 . . ?
C26 C27 H27A 109.5 . . ?
C26 C27 H27B 109.5 . . ?
H27A C27 H27B 109.5 . . ?
C26 C27 H27C 109.5 . . ?
H27A C27 H27C 109.5 . . ?
H27B C27 H27C 109.5 . . ?
C29 C30 H30A 109.5 . . ?
C29 C30 H30B 109.5 . . ?
H30A C30 H30B 109.5 . . ?
C29 C30 H30C 109.5 . . ?
H30A C30 H30C 109.5 . . ?
H30B C30 H30C 109.5 . . ?

loop_
_geom_bond_atom_site_label_1
_geom_bond_atom_site_label_2
_geom_bond_distance
_geom_bond_site_symmetry_2
_geom_bond_publ_flag
O18 C17 1.339(2) . ?
O18 C19 1.487(2) . ?
O23 C17 1.220(2) . ?
O25 C24 1.327(3) . ?
O25 C26 1.455(2) . ?
O13 N14 1.429(3) . ?
O13 C12 1.436(2) . ?
O28 C24 1.199(3) . ?
N1 C17 1.355(3) . ?
N1 C16 1.469(2) . ?
N1 C2 1.473(2) . ?
N9 C8 1.397(3) . ?
N9 C10 1.431(3) . ?
N9 H9 0.8800 . ?
N14 C15 1.276(3) . ?
C2 C3 1.526(3) . ?
C2 C11 1.530(3) . ?
C2 H2 1.0000 . ?
C11 C10 1.521(3) . ?
C11 C12 1.532(3) . ?
C11 H11 1.0000 . ?
C3 C8 1.393(3) . ?
C3 C4 1.402(3) . ?
C10 C24 1.530(3) . ?
C10 H10 1.0000 . ?
C8 C7 1.399(3) . ?
C12 C16 1.524(3) . ?
C12 H12 1.0000 . ?
C16 C15 1.509(3) . ?
C16 H16 1.0000 . ?
C15 C29 1.504(3) . ?
C19 C22 1.506(3) . ?
C19 C21 1.514(3) . ?
C19 C20 1.520(3) . ?
C4 C5 1.379(3) . ?
C4 H4 0.9500 . ?
C7 C6 1.373(3) . ?
C7 H7 0.9500 . ?
C6 C5 1.375(3) . ?
C6 H6 0.9500 . ?
C20 H20A 0.9800 . ?
C20 H20B 0.9800 . ?
C20 H20C 0.9800 . ?
C26 C27 1.486(3) . ?
C26 H26A 0.9900 . ?
C26 H26B 0.9900 . ?
C5 H5 0.9500 . ?
C22 H22A 0.9800 . ?
C22 H22B 0.9800 . ?
C22 H22C 0.9800 . ?
C21 H21A 0.9800 . ?
C21 H21B 0.9800 . ?
C21 H21C 0.9800 . ?
C29 C30 1.501(3) . ?
C29 H29A 0.9900 . ?
C29 H29B 0.9900 . ?
C27 H27A 0.9800 . ?
C27 H27B 0.9800 . ?
C27 H27C 0.9800 . ?
C30 H30A 0.9800 . ?
C30 H30B 0.9800 . ?
C30 H30C 0.9800 . ?

loop_
_geom_torsion_atom_site_label_1
_geom_torsion_atom_site_label_2
_geom_torsion_atom_site_label_3
_geom_torsion_atom_site_label_4
_geom_torsion
_geom_torsion_site_symmetry_1
_geom_torsion_site_symmetry_2
_geom_torsion_site_symmetry_3
_geom_torsion_site_symmetry_4
_geom_torsion_publ_flag
C12 O13 N14 C15 11.6(2) . . . . ?
C17 N1 C2 C3 -79.7(2) . . . . ?
C16 N1 C2 C3 85.81(18) . . . . ?
C17 N1 C2 C11 162.30(17) . . . . ?
C16 N1 C2 C11 -32.17(18) . . . . ?
C19 O18 C17 O23 1.9(3) . . . . ?
C19 O18 C17 N1 -176.40(15) . . . . ?
C16 N1 C17 O23 0.1(3) . . . . ?
C2 N1 C17 O23 164.29(18) . . . . ?
C16 N1 C17 O18 178.45(15) . . . . ?
C2 N1 C17 O18 -17.3(3) . . . . ?
N1 C2 C11 C10 164.51(15) . . . . ?
C3 C2 C11 C10 44.0(2) . . . . ?
N1 C2 C11 C12 41.56(17) . . . . ?
C3 C2 C11 C12 -78.90(19) . . . . ?
N1 C2 C3 C8 -132.85(18) . . . . ?
C11 C2 C3 C8 -20.5(2) . . . . ?
N1 C2 C3 C4 47.9(2) . . . . ?
C11 C2 C3 C4 160.22(17) . . . . ?
C8 N9 C10 C11 42.3(2) . . . . ?
C8 N9 C10 C24 -81.9(2) . . . . ?
C2 C11 C10 N9 -55.2(2) . . . . ?
C12 C11 C10 N9 60.8(2) . . . . ?
C2 C11 C10 C24 69.6(2) . . . . ?
C12 C11 C10 C24 -174.47(16) . . . . ?
C4 C3 C8 N9 -172.88(18) . . . . ?
C2 C3 C8 N9 7.8(3) . . . . ?
C4 C3 C8 C7 2.4(3) . . . . ?
C2 C3 C8 C7 -176.85(17) . . . . ?
C10 N9 C8 C3 -19.6(3) . . . . ?
C10 N9 C8 C7 165.02(18) . . . . ?
N14 O13 C12 C16 -18.40(19) . . . . ?
N14 O13 C12 C11 94.99(19) . . . . ?
C10 C11 C12 O13 85.9(2) . . . . ?
C2 C11 C12 O13 -151.42(16) . . . . ?
C10 C11 C12 C16 -159.99(16) . . . . ?
C2 C11 C12 C16 -37.32(18) . . . . ?
C17 N1 C16 C15 -76.1(2) . . . . ?
C2 N1 C16 C15 117.32(19) . . . . ?
C17 N1 C16 C12 175.64(16) . . . . ?
C2 N1 C16 C12 9.1(2) . . . . ?
O13 C12 C16 N1 136.93(15) . . . . ?
C11 C12 C16 N1 18.08(19) . . . . ?
O13 C12 C16 C15 17.25(18) . . . . ?
C11 C12 C16 C15 -101.60(17) . . . . ?
C26 O25 C24 O28 -1.5(3) . . . . ?
C26 O25 C24 C10 178.65(17) . . . . ?
N9 C10 C24 O28 14.1(3) . . . . ?
C11 C10 C24 O28 -109.3(2) . . . . ?
N9 C10 C24 O25 -166.02(17) . . . . ?
C11 C10 C24 O25 70.5(2) . . . . ?
O13 N14 C15 C29 178.9(2) . . . . ?
O13 N14 C15 C16 0.5(3) . . . . ?
N1 C16 C15 N14 -122.3(2) . . . . ?
C12 C16 C15 N14 -11.3(2) . . . . ?
N1 C16 C15 C29 59.5(3) . . . . ?
C12 C16 C15 C29 170.4(2) . . . . ?
C17 O18 C19 C22 62.6(2) . . . . ?
C17 O18 C19 C21 -62.5(2) . . . . ?
C17 O18 C19 C20 179.63(17) . . . . ?
C8 C3 C4 C5 -1.4(3) . . . . ?
C2 C3 C4 C5 177.87(18) . . . . ?
C3 C8 C7 C6 -1.7(3) . . . . ?
N9 C8 C7 C6 173.77(19) . . . . ?
C8 C7 C6 C5 -0.2(3) . . . . ?
C24 O25 C26 C27 178.3(2) . . . . ?
C7 C6 C5 C4 1.3(3) . . . . ?
C3 C4 C5 C6 -0.4(3) . . . . ?
N14 C15 C29 C30 2.3(4) . . . . ?
C16 C15 C29 C30 -179.6(2) . . . . ?
